data_7116219
loop_
_publ_author_name
'Zhang, Zhe-Yu'
'Peng, Jun'
'Shi, Zhen-Yu'
'Zhou, Wan-Li'
'Khan, Shifa Ullah'
'Liu, Hong-Sheng'

_publ_section_title
;
 Antimony-dependent expansion for the Keggin heteropolyniobate family.
;
_journal_issue 15
_journal_name_full 'Chemical communications (Cambridge, England)'
_journal_page_first 3091
_journal_page_last 3093
_journal_paper_doi 10.1039/c4cc09612f
_journal_volume 51
_journal_year 2015
_chemical_formula_moiety 'Nb12 O39 Sb2 Si, 4(C4 H16 Cu N4), 6(H2 O)'
_chemical_formula_sum 'C16 H76 Cu4 N16 Nb12 O45 Sb2 Si'
_chemical_formula_weight 2853.60
_chemical_name_systematic
; 
 ? 
;
_space_group_IT_number 2
_symmetry_cell_setting triclinic
_symmetry_space_group_name_Hall '-P 1'
_symmetry_space_group_name_H-M 'P -1'
_atom_sites_solution_hydrogens geom
_atom_sites_solution_primary direct
_atom_sites_solution_secondary difmap
_audit_block_doi 10.5517/cc13qs1n
_audit_creation_method SHELXL-97
_audit_update_record
;
2014-11-18 deposited with the CCDC.
2015-01-02 downloaded from the CCDC.
;
_cell_angle_alpha 84.8190(10)
_cell_angle_beta 79.8390(10)
_cell_angle_gamma 61.3420(10)
_cell_formula_units_Z 2
_cell_length_a 13.9137(7)
_cell_length_b 14.4730(7)
_cell_length_c 21.9355(10)
_cell_measurement_temperature 293(2)
_cell_volume 3815.2(3)
_computing_cell_refinement 'Bruker SMART'
_computing_data_collection 'Bruker SMART'
_computing_data_reduction 'Bruker SAINT'
_computing_molecular_graphics 'Bruker SHELXTL'
_computing_publication_material 'Bruker SHELXTL'
_computing_structure_refinement 'SHELXL-97 (Sheldrick, 1997)'
_computing_structure_solution 'SHELXS-97 (Sheldrick, 1990)'
_diffrn_ambient_temperature 293(2)
_diffrn_measured_fraction_theta_full 0.991
_diffrn_measured_fraction_theta_max 0.991
_diffrn_measurement_device_type 'CCD area detector'
_diffrn_measurement_method 'phi and omega scans'
_diffrn_radiation_monochromator graphite
_diffrn_radiation_source 'fine-focus sealed tube'
_diffrn_radiation_type MoK\a
_diffrn_radiation_wavelength 0.71069
_diffrn_reflns_av_R_equivalents 0.0285
_diffrn_reflns_av_sigmaI/netI 0.0662
_diffrn_reflns_limit_h_max 15
_diffrn_reflns_limit_h_min -18
_diffrn_reflns_limit_k_max 19
_diffrn_reflns_limit_k_min -19
_diffrn_reflns_limit_l_max 17
_diffrn_reflns_limit_l_min -29
_diffrn_reflns_number 28356
_diffrn_reflns_theta_full 28.31
_diffrn_reflns_theta_max 28.31
_diffrn_reflns_theta_min 1.60
_exptl_absorpt_coefficient_mu 3.619
_exptl_absorpt_correction_T_max 0.834
_exptl_absorpt_correction_T_min 0.574
_exptl_absorpt_correction_type multi-scan
_exptl_absorpt_process_details SADABS
_exptl_crystal_colour blue
_exptl_crystal_density_diffrn 2.484
_exptl_crystal_density_method 'not measured'
_exptl_crystal_description block
_exptl_crystal_F_000 2736
_exptl_crystal_size_max 0.17
_exptl_crystal_size_mid 0.13
_exptl_crystal_size_min 0.05
_refine_diff_density_max 2.200
_refine_diff_density_min -2.341
_refine_diff_density_rms 0.313
_refine_ls_extinction_method none
_refine_ls_goodness_of_fit_ref 1.046
_refine_ls_hydrogen_treatment mixed
_refine_ls_matrix_type full
_refine_ls_number_parameters 892
_refine_ls_number_reflns 18856
_refine_ls_number_restraints 41
_refine_ls_restrained_S_all 1.050
_refine_ls_R_factor_all 0.0842
_refine_ls_R_factor_gt 0.0534
_refine_ls_shift/su_max 0.001
_refine_ls_shift/su_mean 0.000
_refine_ls_structure_factor_coef Fsqd
_refine_ls_weighting_details 'calc w=1/[\s^2^(Fo^2^)+(0.0835P)^2^+23.5327P] where P=(Fo^2^+2Fc^2^)/3'
_refine_ls_weighting_scheme calc
_refine_ls_wR_factor_gt 0.1461
_refine_ls_wR_factor_ref 0.1707
_reflns_number_gt 13511
_reflns_number_total 18856
_reflns_threshold_expression >2sigma(I)
_cod_data_source_file c4cc09612f2.cif
_cod_data_source_block shelx
_cod_depositor_comments
;
The following automatic conversions were performed:

'_symmetry_cell_setting' value 'Triclinic' changed to 'triclinic'
according to
/usr/data/users/saulius/crontab/automatic-downloads/rss-feeds/RSC/lib/dictionaries/cif_core.dic
dictionary named 'cif_core.dic' version 2.4.2 from
2011-04-26.

'_exptl_absorpt_correction_type' value 'Multi-scan'
changed to 'multi-scan' according to
/usr/data/users/saulius/crontab/automatic-downloads/rss-feeds/RSC/lib/dictionaries/cif_core.dic
dictionary named 'cif_core.dic' version 2.4.2 from 2011-04-26.

Automatic conversion script
Id: cif_fix_values 2935 2014-11-11 08:27:57Z andrius 

 Adding full bibliography for 7116213--7116221.cif.
;
_cod_database_code 7116219

loop_
_symmetry_equiv_pos_as_xyz
'x, y, z'
'-x, -y, -z'

loop_
_atom_site_label
_atom_site_type_symbol
_atom_site_fract_x
_atom_site_fract_y
_atom_site_fract_z
_atom_site_U_iso_or_equiv
_atom_site_adp_type
_atom_site_occupancy
_atom_site_symmetry_multiplicity
_atom_site_calc_flag
_atom_site_refinement_flags
_atom_site_disorder_assembly
_atom_site_disorder_group
Cu1 Cu 1.05138(13) -0.39635(11) 0.78170(8) 0.0540(4) Uani 1 1 d . A .
Cu2 Cu 0.56815(13) 0.55889(10) 0.80080(7) 0.0443(4) Uani 1 1 d . . .
Cu3 Cu 0.68069(14) 0.02451(15) 0.45804(6) 0.0525(4) Uani 1 1 d . . .
Cu4 Cu -0.06764(17) 0.9137(2) 1.17263(12) 0.1097(10) Uani 1 1 d DU . .
Nb1 Nb 0.48889(6) -0.07097(5) 0.89539(3) 0.01439(15) Uani 1 1 d . . .
Nb2 Nb 0.50270(7) -0.11961(6) 0.74729(3) 0.02029(16) Uani 1 1 d . . .
Nb3 Nb 0.74751(6) -0.19732(6) 0.80175(3) 0.01806(16) Uani 1 1 d . . .
Nb4 Nb 0.30458(7) 0.16678(7) 0.73783(3) 0.02315(17) Uani 1 1 d . . .
Nb5 Nb 0.29064(6) 0.21825(6) 0.88499(3) 0.02075(17) Uani 1 1 d . . .
Nb6 Nb 0.36886(7) 0.36370(6) 0.77973(4) 0.02362(18) Uani 1 1 d . . .
Nb7 Nb 0.59693(7) 0.03279(6) 0.62867(3) 0.02021(16) Uani 1 1 d . . .
Nb8 Nb 0.66189(7) 0.22594(6) 0.66798(3) 0.02080(17) Uani 1 1 d . . .
Nb9 Nb 0.83397(6) -0.03549(6) 0.68536(3) 0.01974(16) Uani 1 1 d . . .
Nb10 Nb 0.55889(6) 0.14421(5) 0.94099(3) 0.01526(15) Uani 1 1 d . . .
Nb11 Nb 0.82168(6) 0.02252(6) 0.85012(3) 0.01830(16) Uani 1 1 d . . .
Nb12 Nb 0.63791(7) 0.28375(6) 0.83442(3) 0.02064(17) Uani 1 1 d . . .
Sb1 Sb 0.71944(5) -0.11209(4) 0.94095(2) 0.01925(13) Uani 1 1 d . . .
Sb2 Sb 0.41486(5) 0.28469(5) 0.63806(3) 0.02811(15) Uani 1 1 d . . .
Si1 Si 0.56354(18) 0.08711(16) 0.79007(9) 0.0130(4) Uani 1 1 d . . .
O1 O 0.4552(5) -0.1350(4) 0.9703(2) 0.0184(12) Uani 1 1 d . . .
O2 O 0.4581(6) -0.1965(6) 0.7151(3) 0.0367(17) Uani 1 1 d . . .
O3 O 0.8590(5) -0.3242(5) 0.8097(3) 0.0311(15) Uani 1 1 d . . .
O4 O 0.2029(6) 0.1894(6) 0.6930(3) 0.0414(18) Uani 1 1 d . . .
O5 O 0.1786(5) 0.2609(5) 0.9449(3) 0.0337(16) Uani 1 1 d . . .
O6 O 0.2974(6) 0.5006(5) 0.7626(3) 0.0394(18) Uani 1 1 d . . .
O7 O 0.5733(6) 0.0183(6) 0.5540(3) 0.0326(16) Uani 1 1 d . . .
O8 O 0.6757(6) 0.3228(5) 0.6179(3) 0.0341(16) Uani 1 1 d . . .
O9 O 0.9722(5) -0.1107(5) 0.6500(3) 0.0331(15) Uani 1 1 d . . .
O11 O 0.9543(5) -0.0349(6) 0.8697(3) 0.0337(16) Uani 1 1 d . . .
O12 O 0.6539(6) 0.3959(5) 0.8433(3) 0.0311(15) Uani 1 1 d . . .
O13 O 0.4571(5) -0.1374(5) 0.8394(3) 0.0221(13) Uani 1 1 d . . .
O14 O 0.6562(5) -0.2296(5) 0.7622(3) 0.0252(13) Uani 1 1 d . . .
O15 O 0.6560(5) -0.1859(4) 0.8887(2) 0.0184(12) Uani 1 1 d . . .
O16 O 0.2205(5) 0.2044(5) 0.8192(3) 0.0300(15) Uani 1 1 d . . .
O17 O 0.2727(5) 0.3548(5) 0.8519(3) 0.0318(16) Uani 1 1 d . . .
O18 O 0.2975(5) 0.3162(5) 0.7210(3) 0.0294(15) Uani 1 1 d . . .
O19 O 0.5889(5) 0.1798(5) 0.6102(3) 0.0234(13) Uani 1 1 d . . .
O20 O 0.8027(5) 0.1060(5) 0.6491(3) 0.0246(13) Uani 1 1 d . . .
O21 O 0.7544(5) -0.0434(5) 0.6194(2) 0.0219(13) Uani 1 1 d . . .
O22 O 0.5827(5) 0.2601(4) 0.9250(3) 0.0223(13) Uani 1 1 d . . .
O23 O 0.7268(5) 0.0334(4) 0.9357(2) 0.0183(12) Uani 1 1 d . . .
O24 O 0.7821(5) 0.1692(5) 0.8501(3) 0.0260(14) Uani 1 1 d . . .
O25 O 0.3633(5) 0.0601(5) 0.8980(3) 0.0233(13) Uani 1 1 d . . .
O26 O 0.3704(5) 0.0188(5) 0.7515(3) 0.0276(14) Uani 1 1 d . . .
O27 O 0.5680(5) -0.0715(5) 0.6746(3) 0.0244(13) Uani 1 1 d . . .
O28 O 0.8074(5) -0.1464(5) 0.7316(3) 0.0255(13) Uani 1 1 d . . .
O29 O 0.7929(5) -0.1099(4) 0.8538(2) 0.0193(12) Uani 1 1 d . . .
O30 O 0.5639(5) -0.0031(4) 0.9360(2) 0.0151(11) Uani 1 1 d . . .
O31 O 0.4126(5) 0.2047(4) 0.9306(3) 0.0213(12) Uani 1 1 d . . .
O32 O 0.8528(5) 0.0048(5) 0.7629(3) 0.0252(13) Uani 1 1 d . . .
O33 O 0.4334(5) 0.1418(5) 0.6636(3) 0.0244(13) Uani 1 1 d . . .
O34 O 0.4868(5) 0.3140(5) 0.6987(3) 0.0263(14) Uani 1 1 d . . .
O35 O 0.6765(5) 0.2639(5) 0.7456(3) 0.0277(14) Uani 1 1 d . . .
O36 O 0.4823(5) 0.3528(5) 0.8220(3) 0.0257(14) Uani 1 1 d . . .
O37 O 0.5700(4) -0.0288(4) 0.8083(2) 0.0144(11) Uani 1 1 d . . .
O38 O 0.4317(5) 0.1759(4) 0.7949(2) 0.0185(12) Uani 1 1 d . . .
O39 O 0.6330(5) 0.0808(4) 0.7208(2) 0.0174(11) Uani 1 1 d . . .
O40 O 0.6169(5) 0.1206(4) 0.8403(2) 0.0172(11) Uani 1 1 d . . .
C1 C 1.0678(15) -0.4409(15) 0.6547(8) 0.093(6) Uani 1 1 d . . .
H1A H 1.1477 -0.4784 0.6434 0.111 Uiso 1 1 calc R . .
H1B H 1.0347 -0.4177 0.6171 0.111 Uiso 1 1 calc R . .
C2 C 1.0266(15) -0.5118(15) 0.6926(9) 0.093(6) Uani 1 1 d . . .
H2A H 0.9464 -0.4789 0.6971 0.111 Uiso 1 1 calc R . .
H2B H 1.0571 -0.5786 0.6718 0.111 Uiso 1 1 calc R . .
C3 C 1.084(2) -0.288(2) 0.8720(14) 0.132(9) Uani 0.50 1 d PU A 1
H3A H 1.1627 -0.3136 0.8717 0.159 Uiso 0.50 1 calc PR A 1
H3B H 1.0450 -0.2203 0.8928 0.159 Uiso 0.50 1 calc PR A 1
C4 C 1.053(3) -0.358(3) 0.9071(16) 0.081(14) Uani 0.50 1 d P A 1
H4A H 0.9758 -0.3203 0.9249 0.097 Uiso 0.50 1 calc PR A 1
H4B H 1.0967 -0.3863 0.9408 0.097 Uiso 0.50 1 calc PR A 1
C3' C 1.084(2) -0.288(2) 0.8720(14) 0.132(9) Uani 0.50 1 d P A 2
H3'1 H 1.1414 -0.2687 0.8743 0.159 Uiso 0.50 1 calc PR A 2
H3'2 H 1.0173 -0.2373 0.8970 0.159 Uiso 0.50 1 calc PR A 2
C4' C 1.115(3) -0.386(3) 0.901(2) 0.087(13) Uani 0.50 1 d P A 2
H4'1 H 1.0835 -0.3766 0.9449 0.105 Uiso 0.50 1 calc PR A 2
H4'2 H 1.1955 -0.4253 0.8984 0.105 Uiso 0.50 1 calc PR A 2
C5 C 0.6212(16) 0.5485(11) 0.6694(6) 0.079(6) Uani 1 1 d . . .
H5A H 0.5876 0.6239 0.6624 0.095 Uiso 1 1 calc R . .
H5B H 0.6318 0.5143 0.6309 0.095 Uiso 1 1 calc R . .
C6 C 0.7287(16) 0.5098(14) 0.6920(8) 0.083(5) Uani 1 1 d U . .
H6A H 0.7749 0.5335 0.6640 0.100 Uiso 1 1 calc R . .
H6B H 0.7669 0.4334 0.6923 0.100 Uiso 1 1 calc R . .
C7 C 0.3810(15) 0.6573(12) 0.8933(7) 0.081(5) Uani 1 1 d . . .
H7A H 0.3240 0.6494 0.9222 0.097 Uiso 1 1 calc R . .
H7B H 0.3512 0.7302 0.8798 0.097 Uiso 1 1 calc R . .
C8 C 0.4831(15) 0.6247(13) 0.9238(6) 0.075(5) Uani 1 1 d . . .
H8A H 0.4654 0.6730 0.9569 0.090 Uiso 1 1 calc R . .
H8B H 0.5072 0.5546 0.9413 0.090 Uiso 1 1 calc R . .
C9 C 0.7576(14) -0.1908(15) 0.4717(7) 0.079(5) Uani 1 1 d . . .
H9A H 0.7770 -0.2588 0.4556 0.094 Uiso 1 1 calc R . .
H9B H 0.7199 -0.1855 0.5138 0.094 Uiso 1 1 calc R . .
C10 C 0.8612(13) -0.1821(16) 0.4712(7) 0.090(6) Uani 1 1 d . . .
H10A H 0.9038 -0.2290 0.5020 0.107 Uiso 1 1 calc R . .
H10B H 0.9070 -0.2008 0.4309 0.107 Uiso 1 1 calc R . .
C11 C 0.4967(13) 0.2210(12) 0.4527(6) 0.064(4) Uani 1 1 d . . .
H11A H 0.4655 0.2177 0.4955 0.077 Uiso 1 1 calc R . .
H11B H 0.4386 0.2748 0.4315 0.077 Uiso 1 1 calc R . .
C12 C 0.5882(15) 0.2467(13) 0.4496(7) 0.077(5) Uani 1 1 d . . .
H12A H 0.6134 0.2579 0.4068 0.092 Uiso 1 1 calc R . .
H12B H 0.5623 0.3110 0.4722 0.092 Uiso 1 1 calc R . .
C13 C -0.169(2) 1.044(2) 1.0757(12) 0.141(9) Uani 1 1 d U . .
H13A H -0.2361 1.0833 1.0575 0.169 Uiso 1 1 calc R B .
H13B H -0.1253 1.0808 1.0678 0.169 Uiso 1 1 calc R . .
C14 C -0.106(2) 0.9374(19) 1.0519(11) 0.129(8) Uani 1 1 d DU B .
H14A H -0.1565 0.9088 1.0535 0.154 Uiso 1 1 calc R . .
H14B H -0.0774 0.9414 1.0086 0.154 Uiso 1 1 calc R . .
N15 N -0.069(3) 0.927(3) 1.2567(17) 0.150(13) Uiso 0.60 1 d P B 1
H15A H -0.0664 0.9874 1.2614 0.180 Uiso 0.50 1 calc PR B 1
H15B H -0.1337 0.9349 1.2774 0.180 Uiso 0.50 1 calc PR B 1
C15 C 0.025(2) 0.838(2) 1.2884(15) 0.072(7) Uiso 0.60 1 d P B 1
H15C H -0.0009 0.8256 1.3309 0.086 Uiso 0.50 1 calc PR B 1
H15D H 0.0886 0.8490 1.2864 0.086 Uiso 0.50 1 calc PR B 1
C16 C 0.046(4) 0.749(3) 1.243(2) 0.124(14) Uiso 0.60 1 d P B 1
H16A H 0.1057 0.6847 1.2570 0.149 Uiso 0.50 1 calc PR B 1
H16B H -0.0194 0.7395 1.2518 0.149 Uiso 0.50 1 calc PR B 1
N16 N 0.070(3) 0.749(3) 1.1834(18) 0.155(14) Uiso 0.60 1 d P B 1
H16C H 0.0618 0.6999 1.1655 0.186 Uiso 0.50 1 calc PR B 1
H16D H 0.1378 0.7425 1.1702 0.186 Uiso 0.50 1 calc PR B 1
N15' N -0.176(3) 1.026(4) 1.235(2) 0.20(3) Uiso 0.40 1 d PD B 2
H15E H -0.2166 1.0865 1.2160 0.243 Uiso 0.50 1 calc PR B 2
H15F H -0.2227 1.0047 1.2583 0.243 Uiso 0.50 1 calc PR B 2
C15' C -0.109(4) 1.039(3) 1.273(2) 0.110(16) Uiso 0.40 1 d PDU B 2
H15G H -0.1532 1.0988 1.3002 0.132 Uiso 0.50 1 calc PR B 2
H15H H -0.0499 1.0484 1.2476 0.132 Uiso 0.50 1 calc PR B 2
C16' C -0.062(3) 0.939(2) 1.3100(16) 0.058(8) Uiso 0.40 1 d PDU B 2
H16E H -0.1210 0.9254 1.3319 0.070 Uiso 0.50 1 calc PR B 2
H16F H -0.0212 0.9438 1.3400 0.070 Uiso 0.50 1 calc PR B 2
N16' N 0.035(4) 0.829(4) 1.252(2) 0.105(14) Uiso 0.40 1 d P B 2
H16G H 0.0360 0.7668 1.2625 0.126 Uiso 0.50 1 calc PR B 2
H16H H 0.1041 0.8206 1.2436 0.126 Uiso 0.50 1 calc PR B 2
N1 N 1.0353(10) -0.3501(10) 0.6937(6) 0.083(5) Uani 1 1 d . . .
H1C H 0.9645 -0.3023 0.6914 0.099 Uiso 1 1 calc R . .
H1D H 1.0783 -0.3196 0.6798 0.099 Uiso 1 1 calc R . .
N2 N 1.0614(9) -0.5286(8) 0.7529(6) 0.063(3) Uani 1 1 d . . .
H2C H 1.1317 -0.5808 0.7506 0.076 Uiso 1 1 calc R . .
H2D H 1.0179 -0.5481 0.7802 0.076 Uiso 1 1 calc R . .
N3 N 1.0638(11) -0.2710(9) 0.8094(8) 0.090(5) Uani 1 1 d . . .
H3C H 1.1196 -0.2650 0.7848 0.108 Uiso 1 1 calc R A 1
H3D H 1.0005 -0.2110 0.8064 0.108 Uiso 1 1 calc R A 1
N4 N 1.0718(9) -0.4447(8) 0.8682(5) 0.061(3) Uani 1 1 d . . .
H4C H 1.0238 -0.4690 0.8839 0.074 Uiso 1 1 calc R A 1
H4D H 1.1410 -0.4979 0.8687 0.074 Uiso 1 1 calc R A 1
N5 N 0.5511(11) 0.5225(9) 0.7179(5) 0.063(3) Uani 1 1 d . . .
H5C H 0.5715 0.4534 0.7167 0.075 Uiso 1 1 calc R . .
H5D H 0.4798 0.5593 0.7119 0.075 Uiso 1 1 calc R . .
N6 N 0.7112(11) 0.5495(9) 0.7562(5) 0.072(4) Uani 1 1 d . . .
H6C H 0.7080 0.6133 0.7542 0.086 Uiso 1 1 calc R . .
H6D H 0.7676 0.5051 0.7763 0.086 Uiso 1 1 calc R . .
N7 N 0.4172(9) 0.5883(8) 0.8407(5) 0.053(3) Uani 1 1 d . . .
H7C H 0.3698 0.6189 0.8131 0.063 Uiso 1 1 calc R . .
H7D H 0.4170 0.5275 0.8534 0.063 Uiso 1 1 calc R . .
N8 N 0.5709(11) 0.6262(8) 0.8777(5) 0.066(4) Uani 1 1 d . . .
H8C H 0.6369 0.5893 0.8910 0.079 Uiso 1 1 calc R . .
H8D H 0.5586 0.6927 0.8695 0.079 Uiso 1 1 calc R . .
N9 N 0.6862(9) -0.1096(10) 0.4349(4) 0.057(3) Uani 1 1 d . . .
H9C H 0.6180 -0.1042 0.4426 0.069 Uiso 1 1 calc R . .
H9D H 0.7125 -0.1232 0.3944 0.069 Uiso 1 1 calc R . .
N10 N 0.8257(9) -0.0707(10) 0.4858(4) 0.061(3) Uani 1 1 d . . .
H10C H 0.8770 -0.0526 0.4666 0.073 Uiso 1 1 calc R . .
H10D H 0.8197 -0.0640 0.5269 0.073 Uiso 1 1 calc R . .
N11 N 0.5408(9) 0.1199(9) 0.4234(4) 0.054(3) Uani 1 1 d . . .
H11C H 0.5554 0.1259 0.3820 0.065 Uiso 1 1 calc R . .
H11D H 0.4921 0.0945 0.4321 0.065 Uiso 1 1 calc R . .
N12 N 0.6800(11) 0.1602(11) 0.4765(5) 0.067(4) Uani 1 1 d . . .
H12C H 0.6705 0.1687 0.5176 0.081 Uiso 1 1 calc R . .
H12D H 0.7447 0.1584 0.4595 0.081 Uiso 1 1 calc R . .
N13 N -0.1943(13) 1.0272(13) 1.1429(8) 0.102(5) Uani 1 1 d . B .
H13C H -0.2512 1.0124 1.1501 0.122 Uiso 1 1 calc R . .
H13D H -0.2147 1.0865 1.1633 0.122 Uiso 1 1 calc R . .
N14 N -0.0154(18) 0.8644(17) 1.0816(10) 0.154(8) Uani 1 1 d DU B .
H14C H 0.0470 0.8678 1.0657 0.185 Uiso 1 1 calc R . .
H14D H -0.0036 0.7982 1.0782 0.185 Uiso 1 1 calc R . .
O1W O 0.7913(10) 0.7269(10) 0.6281(5) 0.026(3) Uani 0.50 1 d P . .
O2W O 0.4870(11) 0.4611(10) 0.5634(6) 0.030(3) Uani 0.50 1 d P . .
O3W O 0.3532(12) 0.4429(9) 0.9548(7) 0.037(3) Uani 0.50 1 d P . .
O4W O 0.3211(12) 0.6012(11) 0.6571(6) 0.037(4) Uani 0.50 1 d P . .
O5W O 0.9406(15) 0.0964(14) 0.5420(8) 0.058(5) Uiso 0.50 1 d P . .
O6W O -0.2875(15) 1.2380(14) 1.2498(8) 0.058(5) Uiso 0.50 1 d P . .
O7W O 0.8690(19) -0.5191(17) 0.8420(10) 0.082(6) Uiso 0.50 1 d P . .
O8W O 1.1638(18) -0.2579(16) 0.5867(10) 0.075(6) Uiso 0.50 1 d P . .
O9W O 0.127(3) 0.418(3) 1.0194(15) 0.067(9) Uiso 0.30 1 d P . .
O9W' O 0.273(3) 0.377(3) 1.0573(18) 0.046(10) Uiso 0.20 1 d P . .
O10W O 0.7520(18) 0.4026(17) 0.9453(10) 0.076(6) Uiso 0.50 1 d P . .
O11W O 0.892(3) 0.537(3) 0.5434(16) 0.053(9) Uiso 0.25 1 d P . .
O12W O 0.190(3) 0.807(2) 1.0144(14) 0.041(7) Uiso 0.25 1 d P . .
O13W O 0.8264(17) 0.3477(15) 0.5289(9) 0.065(5) Uiso 0.50 1 d P . .

loop_
_atom_site_aniso_label
_atom_site_aniso_U_11
_atom_site_aniso_U_22
_atom_site_aniso_U_33
_atom_site_aniso_U_23
_atom_site_aniso_U_13
_atom_site_aniso_U_12
Cu1 0.0416(9) 0.0333(7) 0.0672(11) 0.0010(7) -0.0015(7) -0.0045(7)
Cu2 0.0609(10) 0.0282(6) 0.0423(8) -0.0022(5) 0.0030(7) -0.0231(7)
Cu3 0.0562(10) 0.1034(13) 0.0203(6) -0.0082(7) -0.0026(6) -0.0554(10)
Cu4 0.0441(12) 0.158(2) 0.0957(17) 0.0609(16) -0.0192(11) -0.0300(13)
Nb1 0.0176(4) 0.0177(3) 0.0104(3) 0.0006(2) -0.0020(2) -0.0106(3)
Nb2 0.0270(4) 0.0289(4) 0.0122(3) -0.0007(3) -0.0027(3) -0.0189(3)
Nb3 0.0192(4) 0.0166(3) 0.0156(3) -0.0008(3) -0.0017(3) -0.0065(3)
Nb4 0.0178(4) 0.0352(4) 0.0158(4) 0.0051(3) -0.0058(3) -0.0119(3)
Nb5 0.0161(4) 0.0233(4) 0.0158(3) 0.0037(3) -0.0014(3) -0.0047(3)
Nb6 0.0229(4) 0.0196(4) 0.0196(4) 0.0049(3) -0.0013(3) -0.0045(3)
Nb7 0.0237(4) 0.0304(4) 0.0105(3) 0.0014(3) -0.0030(3) -0.0160(3)
Nb8 0.0248(4) 0.0233(4) 0.0150(3) 0.0030(3) -0.0015(3) -0.0130(3)
Nb9 0.0201(4) 0.0252(4) 0.0143(3) -0.0002(3) -0.0010(3) -0.0115(3)
Nb10 0.0198(4) 0.0164(3) 0.0108(3) 0.0004(2) -0.0014(3) -0.0098(3)
Nb11 0.0162(4) 0.0250(4) 0.0159(3) 0.0000(3) -0.0034(3) -0.0113(3)
Nb12 0.0288(4) 0.0198(4) 0.0172(4) 0.0009(3) -0.0013(3) -0.0155(3)
Sb1 0.0192(3) 0.0219(3) 0.0142(3) 0.0042(2) -0.0062(2) -0.0072(2)
Sb2 0.0277(3) 0.0342(3) 0.0178(3) 0.0107(2) -0.0086(2) -0.0110(3)
Si1 0.0133(10) 0.0155(10) 0.0100(9) 0.0033(7) -0.0029(7) -0.0067(8)
O1 0.027(3) 0.022(3) 0.010(3) 0.000(2) -0.002(2) -0.014(3)
O2 0.048(5) 0.053(4) 0.027(4) -0.011(3) 0.001(3) -0.039(4)
O3 0.024(4) 0.030(3) 0.030(4) 0.001(3) -0.003(3) -0.006(3)
O4 0.027(4) 0.070(5) 0.032(4) 0.011(4) -0.012(3) -0.025(4)
O5 0.020(3) 0.043(4) 0.023(3) 0.006(3) 0.001(3) -0.006(3)
O6 0.043(5) 0.023(3) 0.036(4) 0.011(3) -0.003(3) -0.006(3)
O7 0.040(4) 0.055(4) 0.012(3) 0.003(3) -0.004(3) -0.030(4)
O8 0.041(4) 0.031(4) 0.030(4) 0.006(3) 0.001(3) -0.020(3)
O9 0.023(4) 0.038(4) 0.030(4) -0.005(3) 0.001(3) -0.009(3)
O11 0.021(3) 0.045(4) 0.032(4) 0.002(3) -0.011(3) -0.011(3)
O12 0.044(4) 0.027(3) 0.031(4) -0.003(3) -0.002(3) -0.024(3)
O13 0.029(3) 0.027(3) 0.016(3) 0.000(2) -0.002(2) -0.018(3)
O14 0.034(4) 0.020(3) 0.026(3) -0.002(2) -0.005(3) -0.016(3)
O15 0.020(3) 0.017(3) 0.017(3) -0.001(2) 0.000(2) -0.009(2)
O16 0.018(3) 0.049(4) 0.020(3) 0.009(3) -0.006(2) -0.013(3)
O17 0.025(4) 0.026(3) 0.030(4) 0.003(3) 0.004(3) -0.003(3)
O18 0.022(3) 0.035(4) 0.025(3) 0.005(3) -0.005(3) -0.009(3)
O19 0.025(3) 0.028(3) 0.017(3) 0.000(2) 0.001(2) -0.015(3)
O20 0.028(3) 0.033(3) 0.018(3) -0.002(2) 0.005(2) -0.021(3)
O21 0.026(3) 0.031(3) 0.011(3) -0.001(2) -0.001(2) -0.016(3)
O22 0.034(4) 0.022(3) 0.018(3) -0.001(2) -0.004(2) -0.019(3)
O23 0.019(3) 0.026(3) 0.011(3) 0.001(2) -0.004(2) -0.011(2)
O24 0.030(4) 0.032(3) 0.028(3) -0.003(3) -0.002(3) -0.025(3)
O25 0.021(3) 0.031(3) 0.022(3) 0.003(2) -0.003(2) -0.016(3)
O26 0.028(4) 0.042(4) 0.021(3) 0.003(3) -0.005(3) -0.023(3)
O27 0.037(4) 0.032(3) 0.013(3) 0.004(2) -0.006(2) -0.023(3)
O28 0.031(4) 0.029(3) 0.020(3) 0.000(2) 0.000(2) -0.018(3)
O29 0.019(3) 0.021(3) 0.015(3) 0.000(2) -0.003(2) -0.007(2)
O30 0.020(3) 0.015(3) 0.011(3) 0.001(2) -0.003(2) -0.009(2)
O31 0.021(3) 0.021(3) 0.021(3) 0.000(2) -0.005(2) -0.009(3)
O32 0.023(3) 0.038(4) 0.018(3) -0.003(3) -0.001(2) -0.017(3)
O33 0.022(3) 0.033(3) 0.019(3) 0.001(2) -0.004(2) -0.014(3)
O34 0.030(4) 0.028(3) 0.018(3) 0.001(2) -0.001(2) -0.012(3)
O35 0.033(4) 0.031(3) 0.022(3) -0.001(3) 0.000(3) -0.018(3)
O36 0.028(4) 0.025(3) 0.020(3) 0.005(2) -0.001(2) -0.011(3)
O37 0.016(3) 0.017(3) 0.012(3) 0.003(2) -0.005(2) -0.009(2)
O38 0.018(3) 0.021(3) 0.016(3) 0.006(2) -0.006(2) -0.010(2)
O39 0.020(3) 0.022(3) 0.014(3) 0.000(2) 0.001(2) -0.014(2)
O40 0.021(3) 0.020(3) 0.012(3) 0.002(2) -0.002(2) -0.011(2)
C1 0.071(12) 0.099(14) 0.066(11) 0.001(10) -0.003(9) -0.010(10)
C2 0.064(12) 0.089(13) 0.109(16) -0.014(11) -0.024(10) -0.018(10)
C3 0.135(12) 0.131(12) 0.140(12) -0.010(9) -0.035(9) -0.065(9)
C4 0.06(2) 0.07(2) 0.056(19) -0.026(16) -0.030(18) 0.023(19)
C3' 0.135(12) 0.131(12) 0.140(12) -0.010(9) -0.035(9) -0.065(9)
C4' 0.06(2) 0.08(3) 0.11(3) 0.04(2) -0.06(2) -0.02(2)
C5 0.150(18) 0.048(8) 0.042(8) -0.002(6) 0.012(9) -0.057(10)
C6 0.101(9) 0.077(8) 0.082(8) -0.022(6) 0.015(7) -0.056(7)
C7 0.093(13) 0.063(10) 0.069(10) -0.029(8) 0.028(9) -0.030(9)
C8 0.115(14) 0.098(12) 0.041(8) -0.037(8) 0.026(8) -0.080(11)
C9 0.070(11) 0.121(15) 0.065(10) -0.021(10) -0.005(8) -0.059(11)
C10 0.052(10) 0.161(18) 0.044(8) -0.032(10) 0.001(7) -0.038(11)
C11 0.091(12) 0.079(10) 0.049(8) 0.022(7) -0.029(7) -0.059(9)
C12 0.125(15) 0.094(12) 0.049(8) 0.017(8) -0.017(9) -0.085(12)
C13 0.138(12) 0.152(12) 0.143(13) -0.008(9) -0.028(9) -0.073(9)
C14 0.136(12) 0.136(12) 0.127(12) -0.001(8) -0.017(8) -0.076(9)
N1 0.044(7) 0.076(9) 0.077(9) 0.024(7) 0.006(6) 0.003(6)
N2 0.033(6) 0.050(6) 0.100(10) -0.013(6) -0.015(6) -0.012(5)
N3 0.055(8) 0.044(7) 0.156(15) -0.014(8) 0.024(9) -0.023(6)
N4 0.043(6) 0.034(5) 0.079(8) -0.001(5) -0.011(6) 0.005(5)
N5 0.084(9) 0.046(6) 0.052(7) -0.001(5) -0.006(6) -0.027(6)
N6 0.111(11) 0.055(7) 0.068(8) -0.026(6) 0.027(7) -0.063(7)
N7 0.061(7) 0.043(6) 0.053(6) 0.000(5) -0.009(5) -0.024(5)
N8 0.107(10) 0.048(6) 0.063(7) -0.014(5) 0.011(7) -0.059(7)
N9 0.050(7) 0.104(9) 0.030(5) -0.011(5) -0.006(4) -0.043(7)
N10 0.044(6) 0.128(11) 0.022(5) -0.008(6) -0.007(4) -0.049(7)
N11 0.064(7) 0.081(8) 0.029(5) 0.003(5) -0.014(5) -0.042(6)
N12 0.101(10) 0.125(11) 0.030(5) 0.008(6) -0.012(6) -0.097(9)
N13 0.094(12) 0.108(12) 0.114(14) 0.026(10) -0.036(10) -0.054(10)
N14 0.153(11) 0.137(11) 0.168(12) 0.005(8) 0.004(8) -0.075(9)
O1W 0.031(7) 0.034(7) 0.007(5) -0.013(5) 0.006(5) -0.011(6)
O2W 0.035(8) 0.024(6) 0.031(7) 0.008(5) -0.018(6) -0.010(6)
O3W 0.046(9) 0.012(6) 0.051(9) -0.002(6) -0.014(7) -0.010(6)
O4W 0.041(9) 0.036(8) 0.029(7) 0.026(6) -0.003(6) -0.019(7)

loop_
_atom_type_symbol
_atom_type_description
_atom_type_scat_dispersion_real
_atom_type_scat_dispersion_imag
_atom_type_scat_source
C C 0.0033 0.0016 'International Tables Vol C Tables 4.2.6.8 and 6.1.1.4'
H H 0.0000 0.0000 'International Tables Vol C Tables 4.2.6.8 and 6.1.1.4'
N N 0.0061 0.0033 'International Tables Vol C Tables 4.2.6.8 and 6.1.1.4'
O O 0.0106 0.0060 'International Tables Vol C Tables 4.2.6.8 and 6.1.1.4'
Cu Cu 0.3201 1.2651 'International Tables Vol C Tables 4.2.6.8 and 6.1.1.4'
Nb Nb -2.0727 0.6215 'International Tables Vol C Tables 4.2.6.8 and 6.1.1.4'
Sb Sb -0.5866 1.5461 'International Tables Vol C Tables 4.2.6.8 and 6.1.1.4'
Si Si 0.0817 0.0704 'International Tables Vol C Tables 4.2.6.8 and 6.1.1.4'

loop_
_geom_angle_atom_site_label_1
_geom_angle_atom_site_label_2
_geom_angle_atom_site_label_3
_geom_angle
_geom_angle_site_symmetry_1
_geom_angle_site_symmetry_3
N4 Cu1 N1 178.4(5) . .
N4 Cu1 N2 95.8(5) . .
N1 Cu1 N2 83.8(6) . .
N4 Cu1 N3 83.2(6) . .
N1 Cu1 N3 97.0(7) . .
N2 Cu1 N3 172.4(5) . .
N4 Cu1 O3 90.1(4) . .
N1 Cu1 O3 91.4(4) . .
N2 Cu1 O3 91.0(4) . .
N3 Cu1 O3 96.5(4) . .
N7 Cu2 N6 172.1(5) . .
N7 Cu2 N5 94.5(5) . .
N6 Cu2 N5 84.9(5) . .
N7 Cu2 N8 84.9(5) . .
N6 Cu2 N8 94.2(5) . .
N5 Cu2 N8 168.3(5) . .
N7 Cu2 O12 94.9(3) . .
N6 Cu2 O12 92.9(4) . .
N5 Cu2 O12 100.6(4) . .
N8 Cu2 O12 91.0(4) . .
N10 Cu3 N11 175.5(4) . .
N10 Cu3 N9 84.6(5) . .
N11 Cu3 N9 94.9(5) . .
N10 Cu3 N12 95.3(5) . .
N11 Cu3 N12 84.9(5) . .
N9 Cu3 N12 176.7(4) . .
N10 Cu3 O7 94.7(3) . .
N11 Cu3 O7 89.7(3) . .
N9 Cu3 O7 87.9(3) . .
N12 Cu3 O7 95.4(3) . .
N15 Cu4 N13 112.1(13) . .
N15 Cu4 N15' 48.5(19) . .
N13 Cu4 N15' 63.6(17) . .
N15 Cu4 N14 161.9(14) . .
N13 Cu4 N14 85.5(8) . .
N15' Cu4 N14 148.7(19) . .
N15 Cu4 N16 85.0(15) . .
N13 Cu4 N16 159.3(12) . .
N15' Cu4 N16 132(2) . .
N14 Cu4 N16 78.8(12) . .
N15 Cu4 N16' 38.9(14) . .
N13 Cu4 N16' 151.0(13) . .
N15' Cu4 N16' 87(2) . .
N14 Cu4 N16' 123.4(13) . .
N16 Cu4 N16' 47.1(15) . .
O13 Nb1 O25 99.3(3) . .
O13 Nb1 O1 99.3(2) . .
O25 Nb1 O1 101.9(2) . .
O13 Nb1 O30 162.3(2) . .
O25 Nb1 O30 88.4(2) . .
O1 Nb1 O30 94.6(2) . .
O13 Nb1 O15 93.9(2) . .
O25 Nb1 O15 160.5(2) . .
O1 Nb1 O15 89.9(2) . .
O30 Nb1 O15 75.2(2) . .
O13 Nb1 O37 81.5(2) . .
O25 Nb1 O37 91.8(2) . .
O1 Nb1 O37 165.9(2) . .
O30 Nb1 O37 82.3(2) . .
O15 Nb1 O37 76.0(2) . .
O13 Nb1 Sb1 133.73(19) . .
O25 Nb1 Sb1 123.37(19) . .
O1 Nb1 Sb1 89.33(18) . .
O30 Nb1 Sb1 35.10(15) . .
O15 Nb1 Sb1 40.39(15) . .
O37 Nb1 Sb1 80.28(14) . .
O13 Nb1 Nb2 32.69(17) . .
O25 Nb1 Nb2 95.97(18) . .
O1 Nb1 Nb2 131.33(17) . .
O30 Nb1 Nb2 131.08(14) . .
O15 Nb1 Nb2 87.43(15) . .
O37 Nb1 Nb2 48.92(14) . .
Sb1 Nb1 Nb2 117.31(3) . .
O2 Nb2 O27 102.4(3) . .
O2 Nb2 O26 101.5(3) . .
O27 Nb2 O26 88.8(3) . .
O2 Nb2 O14 101.1(3) . .
O27 Nb2 O14 89.5(3) . .
O26 Nb2 O14 157.2(3) . .
O2 Nb2 O13 100.6(3) . .
O27 Nb2 O13 157.0(2) . .
O26 Nb2 O13 87.8(2) . .
O14 Nb2 O13 85.0(2) . .
O2 Nb2 O37 170.8(3) . .
O27 Nb2 O37 85.7(2) . .
O26 Nb2 O37 83.0(2) . .
O14 Nb2 O37 74.3(2) . .
O13 Nb2 O37 71.3(2) . .
O2 Nb2 Nb1 130.0(2) . .
O27 Nb2 Nb1 127.60(18) . .
O26 Nb2 Nb1 83.02(18) . .
O14 Nb2 Nb1 80.07(17) . .
O13 Nb2 Nb1 29.42(17) . .
O37 Nb2 Nb1 41.97(12) . .
O3 Nb3 O28 101.2(3) . .
O3 Nb3 O14 100.9(3) . .
O28 Nb3 O14 97.7(3) . .
O3 Nb3 O15 98.4(3) . .
O28 Nb3 O15 155.0(2) . .
O14 Nb3 O15 93.7(3) . .
O3 Nb3 O29 99.1(3) . .
O28 Nb3 O29 85.3(2) . .
O14 Nb3 O29 158.8(2) . .
O15 Nb3 O29 76.3(2) . .
O3 Nb3 O37 168.6(2) . .
O28 Nb3 O37 90.2(2) . .
O14 Nb3 O37 76.7(2) . .
O15 Nb3 O37 70.84(19) . .
O29 Nb3 O37 82.29(19) . .
O3 Nb3 Sb1 97.3(2) . .
O28 Nb3 Sb1 120.90(19) . .
O14 Nb3 Sb1 132.77(19) . .
O15 Nb3 Sb1 40.37(16) . .
O29 Nb3 Sb1 36.24(15) . .
O37 Nb3 Sb1 77.02(12) . .
O4 Nb4 O26 102.7(3) . .
O4 Nb4 O16 102.3(3) . .
O26 Nb4 O16 95.7(3) . .
O4 Nb4 O33 96.9(3) . .
O26 Nb4 O33 89.1(3) . .
O16 Nb4 O33 158.6(3) . .
O4 Nb4 O18 95.7(3) . .
O26 Nb4 O18 157.3(3) . .
O16 Nb4 O18 93.2(3) . .
O33 Nb4 O18 75.4(2) . .
O4 Nb4 O38 167.4(3) . .
O26 Nb4 O38 89.9(2) . .
O16 Nb4 O38 77.4(2) . .
O33 Nb4 O38 81.9(2) . .
O18 Nb4 O38 71.9(2) . .
O4 Nb4 Sb2 93.1(2) . .
O26 Nb4 Sb2 124.64(19) . .
O16 Nb4 Sb2 132.3(2) . .
O33 Nb4 Sb2 35.98(17) . .
O18 Nb4 Sb2 39.99(17) . .
O38 Nb4 Sb2 78.49(13) . .
O4 Nb4 Nb5 132.5(2) . .
O26 Nb4 Nb5 93.35(18) . .
O16 Nb4 Nb5 30.97(19) . .
O33 Nb4 Nb5 128.14(17) . .
O18 Nb4 Nb5 83.76(17) . .
O38 Nb4 Nb5 46.41(13) . .
Sb2 Nb4 Nb5 113.83(3) . .
O5 Nb5 O16 99.7(3) . .
O5 Nb5 O17 99.4(3) . .
O16 Nb5 O17 90.9(3) . .
O5 Nb5 O25 101.5(3) . .
O16 Nb5 O25 89.7(3) . .
O17 Nb5 O25 158.6(2) . .
O5 Nb5 O31 100.6(3) . .
O16 Nb5 O31 159.4(2) . .
O17 Nb5 O31 89.7(3) . .
O25 Nb5 O31 82.4(2) . .
O5 Nb5 O38 173.3(3) . .
O16 Nb5 O38 76.3(2) . .
O17 Nb5 O38 75.4(2) . .
O25 Nb5 O38 84.0(2) . .
O31 Nb5 O38 83.9(2) . .
O5 Nb5 Nb4 129.9(2) . .
O16 Nb5 Nb4 30.35(18) . .
O17 Nb5 Nb4 84.0(2) . .
O25 Nb5 Nb4 85.83(17) . .
O31 Nb5 Nb4 129.48(16) . .
O38 Nb5 Nb4 46.01(14) . .
O6 Nb6 O36 102.8(3) . .
O6 Nb6 O17 100.6(3) . .
O36 Nb6 O17 96.8(3) . .
O6 Nb6 O18 96.5(3) . .
O36 Nb6 O18 156.5(3) . .
O17 Nb6 O18 92.5(3) . .
O6 Nb6 O34 98.9(3) . .
O36 Nb6 O34 88.2(3) . .
O17 Nb6 O34 158.2(3) . .
O18 Nb6 O34 75.7(3) . .
O6 Nb6 O38 167.0(3) . .
O36 Nb6 O38 90.0(2) . .
O17 Nb6 O38 75.5(2) . .
O18 Nb6 O38 71.5(2) . .
O34 Nb6 O38 83.3(2) . .
O6 Nb6 Sb2 95.9(2) . .
O36 Nb6 Sb2 123.39(18) . .
O17 Nb6 Sb2 131.5(2) . .
O18 Nb6 Sb2 40.18(17) . .
O34 Nb6 Sb2 35.87(18) . .
O38 Nb6 Sb2 78.32(13) . .
O7 Nb7 O27 101.3(3) . .
O7 Nb7 O21 101.2(3) . .
O27 Nb7 O21 97.4(3) . .
O7 Nb7 O19 95.0(3) . .
O27 Nb7 O19 157.0(2) . .
O21 Nb7 O19 95.3(2) . .
O7 Nb7 O33 97.6(3) . .
O27 Nb7 O33 86.7(3) . .
O21 Nb7 O33 159.6(2) . .
O19 Nb7 O33 75.0(2) . .
O7 Nb7 O39 169.0(3) . .
O27 Nb7 O39 89.7(2) . .
O21 Nb7 O39 78.2(2) . .
O19 Nb7 O39 74.1(2) . .
O33 Nb7 O39 81.8(2) . .
O7 Nb7 Sb2 94.0(2) . .
O27 Nb7 Sb2 121.8(2) . .
O21 Nb7 Sb2 134.06(18) . .
O19 Nb7 Sb2 39.92(17) . .
O33 Nb7 Sb2 35.45(17) . .
O39 Nb7 Sb2 79.03(14) . .
O8 Nb8 O20 102.4(3) . .
O8 Nb8 O35 101.9(3) . .
O20 Nb8 O35 100.0(3) . .
O8 Nb8 O19 96.6(3) . .
O20 Nb8 O19 93.3(3) . .
O35 Nb8 O19 154.2(3) . .
O8 Nb8 O34 97.4(3) . .
O20 Nb8 O34 158.0(2) . .
O35 Nb8 O34 85.0(3) . .
O19 Nb8 O34 74.9(2) . .
O8 Nb8 O39 169.0(3) . .
O20 Nb8 O39 76.9(2) . .
O35 Nb8 O39 89.0(2) . .
O19 Nb8 O39 72.5(2) . .
O34 Nb8 O39 81.9(2) . .
O8 Nb8 Sb2 95.0(2) . .
O20 Nb8 Sb2 131.95(19) . .
O35 Nb8 Sb2 119.8(2) . .
O19 Nb8 Sb2 39.88(16) . .
O34 Nb8 Sb2 35.36(17) . .
O39 Nb8 Sb2 78.02(14) . .
O9 Nb9 O32 102.1(3) . .
O9 Nb9 O28 100.5(3) . .
O32 Nb9 O28 88.1(3) . .
O9 Nb9 O20 100.0(3) . .
O32 Nb9 O20 90.5(3) . .
O28 Nb9 O20 159.4(3) . .
O9 Nb9 O21 99.7(3) . .
O32 Nb9 O21 158.2(2) . .
O28 Nb9 O21 88.7(2) . .
O20 Nb9 O21 85.1(2) . .
O9 Nb9 O39 172.1(3) . .
O32 Nb9 O39 84.1(2) . .
O28 Nb9 O39 84.6(2) . .
O20 Nb9 O39 74.8(2) . .
O21 Nb9 O39 74.1(2) . .
O31 Nb10 O22 99.7(3) . .
O31 Nb10 O1 100.6(3) . 2_657
O22 Nb10 O1 101.8(2) . 2_657
O31 Nb10 O23 159.8(2) . .
O22 Nb10 O23 95.5(3) . .
O1 Nb10 O23 89.2(2) 2_657 .
O31 Nb10 O30 87.1(2) . .
O22 Nb10 O30 163.8(2) . .
O1 Nb10 O30 91.3(2) 2_657 .
O23 Nb10 O30 75.0(2) . .
O31 Nb10 O40 92.4(2) . .
O22 Nb10 O40 82.1(2) . .
O1 Nb10 O40 165.5(2) 2_657 .
O23 Nb10 O40 76.4(2) . .
O30 Nb10 O40 82.9(2) . .
O31 Nb10 Sb1 122.50(18) . .
O22 Nb10 Sb1 134.9(2) . .
O1 Nb10 Sb1 86.57(17) 2_657 .
O23 Nb10 Sb1 39.82(16) . .
O30 Nb10 Sb1 35.49(15) . .
O40 Nb10 Sb1 80.97(14) . .
O31 Nb10 Nb12 98.23(18) . .
O22 Nb10 Nb12 33.47(17) . .
O1 Nb10 Nb12 134.07(17) 2_657 .
O23 Nb10 Nb12 87.13(15) . .
O30 Nb10 Nb12 131.32(14) . .
O40 Nb10 Nb12 48.66(14) . .
Sb1 Nb10 Nb12 116.93(3) . .
O11 Nb11 O32 101.6(3) . .
O11 Nb11 O24 101.1(3) . .
O32 Nb11 O24 97.1(3) . .
O11 Nb11 O23 101.5(3) . .
O32 Nb11 O23 152.8(2) . .
O24 Nb11 O23 92.2(2) . .
O11 Nb11 O29 101.4(3) . .
O32 Nb11 O29 85.9(2) . .
O24 Nb11 O29 156.2(2) . .
O23 Nb11 O29 75.7(2) . .
O11 Nb11 O40 169.9(3) . .
O32 Nb11 O40 88.1(2) . .
O24 Nb11 O40 74.7(2) . .
O23 Nb11 O40 69.82(19) . .
O29 Nb11 O40 81.8(2) . .
O11 Nb11 Sb1 100.0(2) . .
O32 Nb11 Sb1 121.33(19) . .
O24 Nb11 Sb1 130.63(18) . .
O23 Nb11 Sb1 39.84(16) . .
O29 Nb11 Sb1 36.33(15) . .
O40 Nb11 Sb1 76.83(12) . .
O12 Nb12 O35 101.6(3) . .
O12 Nb12 O36 100.0(3) . .
O35 Nb12 O36 87.1(3) . .
O12 Nb12 O24 101.4(3) . .
O35 Nb12 O24 92.9(3) . .
O36 Nb12 O24 158.1(2) . .
O12 Nb12 O22 100.1(3) . .
O35 Nb12 O22 158.2(2) . .
O36 Nb12 O22 86.7(2) . .
O24 Nb12 O22 85.2(3) . .
O12 Nb12 O40 170.7(2) . .
O35 Nb12 O40 87.3(2) . .
O36 Nb12 O40 83.2(2) . .
O24 Nb12 O40 75.0(2) . .
O22 Nb12 O40 71.2(2) . .
O12 Nb12 Nb10 129.7(2) . .
O35 Nb12 Nb10 128.69(19) . .
O36 Nb12 Nb10 83.72(17) . .
O24 Nb12 Nb10 79.21(17) . .
O22 Nb12 Nb10 29.71(16) . .
O40 Nb12 Nb10 41.53(12) . .
O30 Sb1 O29 101.2(2) . .
O30 Sb1 O23 76.3(2) . .
O29 Sb1 O23 76.5(2) . .
O30 Sb1 O15 75.4(2) . .
O29 Sb1 O15 76.9(2) . .
O23 Sb1 O15 136.1(2) . .
O30 Sb1 Nb11 92.66(15) . .
O29 Sb1 Nb11 38.93(16) . .
O23 Sb1 Nb11 38.04(14) . .
O15 Sb1 Nb11 111.38(14) . .
O30 Sb1 Nb3 91.32(15) . .
O29 Sb1 Nb3 39.07(17) . .
O23 Sb1 Nb3 110.73(14) . .
O15 Sb1 Nb3 38.14(14) . .
Nb11 Sb1 Nb3 76.35(2) . .
O30 Sb1 Nb10 38.02(15) . .
O29 Sb1 Nb10 92.35(16) . .
O23 Sb1 Nb10 38.64(15) . .
O15 Sb1 Nb10 109.22(15) . .
Nb11 Sb1 Nb10 64.67(2) . .
Nb3 Sb1 Nb10 107.54(2) . .
O30 Sb1 Nb1 36.91(15) . .
O29 Sb1 Nb1 92.68(17) . .
O23 Sb1 Nb1 109.13(15) . .
O15 Sb1 Nb1 38.79(15) . .
Nb11 Sb1 Nb1 108.42(2) . .
Nb3 Sb1 Nb1 64.36(2) . .
Nb10 Sb1 Nb1 73.42(2) . .
O34 Sb2 O33 102.9(2) . .
O34 Sb2 O18 77.3(3) . .
O33 Sb2 O18 77.3(2) . .
O34 Sb2 O19 76.7(2) . .
O33 Sb2 O19 75.5(2) . .
O18 Sb2 O19 136.7(2) . .
O34 Sb2 Nb6 38.53(18) . .
O33 Sb2 Nb6 94.04(17) . .
O18 Sb2 Nb6 39.16(19) . .
O19 Sb2 Nb6 110.67(16) . .
O34 Sb2 Nb4 95.07(17) . .
O33 Sb2 Nb4 38.37(17) . .
O18 Sb2 Nb4 39.53(18) . .
O19 Sb2 Nb4 110.12(15) . .
Nb6 Sb2 Nb4 66.96(2) . .
O34 Sb2 Nb7 93.57(18) . .
O33 Sb2 Nb7 37.61(17) . .
O18 Sb2 Nb7 110.79(17) . .
O19 Sb2 Nb7 38.22(16) . .
Nb6 Sb2 Nb7 109.35(2) . .
Nb4 Sb2 Nb7 74.73(2) . .
O34 Sb2 Nb8 38.84(18) . .
O33 Sb2 Nb8 92.59(18) . .
O18 Sb2 Nb8 111.53(18) . .
O19 Sb2 Nb8 38.21(16) . .
Nb6 Sb2 Nb8 75.70(2) . .
Nb4 Sb2 Nb8 110.03(2) . .
Nb7 Sb2 Nb8 64.93(2) . .
O39 Si1 O38 112.8(3) . .
O39 Si1 O37 108.9(3) . .
O38 Si1 O37 108.1(3) . .
O39 Si1 O40 109.4(3) . .
O38 Si1 O40 107.1(3) . .
O37 Si1 O40 110.6(3) . .
Nb1 O1 Nb10 148.6(3) . 2_657
Nb3 O3 Cu1 133.2(4) . .
Nb7 O7 Cu3 126.1(3) . .
Nb12 O12 Cu2 129.0(4) . .
Nb1 O13 Nb2 117.9(3) . .
Nb3 O14 Nb2 122.2(3) . .
Nb3 O15 Nb1 114.3(3) . .
Nb3 O15 Sb1 101.5(2) . .
Nb1 O15 Sb1 100.8(2) . .
Nb4 O16 Nb5 118.7(3) . .
Nb6 O17 Nb5 120.8(3) . .
Nb6 O18 Nb4 117.6(3) . .
Nb6 O18 Sb2 100.7(3) . .
Nb4 O18 Sb2 100.5(3) . .
Nb8 O19 Nb7 116.2(3) . .
Nb8 O19 Sb2 101.9(2) . .
Nb7 O19 Sb2 101.9(3) . .
Nb8 O20 Nb9 121.6(3) . .
Nb7 O21 Nb9 119.9(3) . .
Nb10 O22 Nb12 116.8(3) . .
Nb11 O23 Nb10 115.1(2) . .
Nb11 O23 Sb1 102.1(2) . .
Nb10 O23 Sb1 101.5(2) . .
Nb11 O24 Nb12 124.1(3) . .
Nb1 O25 Nb5 150.9(3) . .
Nb4 O26 Nb2 149.8(4) . .
Nb7 O27 Nb2 152.3(4) . .
Nb3 O28 Nb9 152.3(4) . .
Sb1 O29 Nb11 104.7(2) . .
Sb1 O29 Nb3 104.7(3) . .
Nb11 O29 Nb3 143.6(3) . .
Sb1 O30 Nb1 108.0(2) . .
Sb1 O30 Nb10 106.5(3) . .
Nb1 O30 Nb10 139.6(3) . .
Nb10 O31 Nb5 151.5(3) . .
Nb11 O32 Nb9 153.3(4) . .
Sb2 O33 Nb7 106.9(3) . .
Sb2 O33 Nb4 105.6(3) . .
Nb7 O33 Nb4 142.3(3) . .
Sb2 O34 Nb6 105.6(3) . .
Sb2 O34 Nb8 105.8(3) . .
Nb6 O34 Nb8 141.9(3) . .
Nb8 O35 Nb12 153.4(4) . .
Nb6 O36 Nb12 150.6(4) . .
Si1 O37 Nb1 126.7(3) . .
Si1 O37 Nb3 123.4(3) . .
Nb1 O37 Nb3 95.43(18) . .
Si1 O37 Nb2 124.4(3) . .
Nb1 O37 Nb2 89.12(18) . .
Nb3 O37 Nb2 86.57(17) . .
Si1 O38 Nb4 123.6(3) . .
Si1 O38 Nb5 127.2(3) . .
Nb4 O38 Nb5 87.58(19) . .
Si1 O38 Nb6 123.4(3) . .
Nb4 O38 Nb6 96.42(19) . .
Nb5 O38 Nb6 88.20(19) . .
Si1 O39 Nb7 125.0(3) . .
Si1 O39 Nb8 125.1(3) . .
Nb7 O39 Nb8 92.99(18) . .
Si1 O39 Nb9 127.7(3) . .
Nb7 O39 Nb9 87.72(18) . .
Nb8 O39 Nb9 86.42(17) . .
Si1 O40 Nb10 126.9(3) . .
Si1 O40 Nb12 125.4(3) . .
Nb10 O40 Nb12 89.81(19) . .
Si1 O40 Nb11 122.7(3) . .
Nb10 O40 Nb11 95.0(2) . .
Nb12 O40 Nb11 85.61(18) . .
N1 C1 C2 106.9(14) . .
N2 C2 C1 108.4(16) . .
C4 C3 N3 116(2) . .
C3 C4 N4 111(3) . .
N5 C5 C6 106.2(13) . .
C5 C6 N6 110.8(14) . .
N7 C7 C8 106.3(12) . .
N8 C8 C7 109.1(13) . .
N9 C9 C10 110.3(15) . .
N10 C10 C9 107.0(13) . .
N11 C11 C12 108.2(14) . .
N12 C12 C11 109.6(12) . .
C14 C13 N13 103(2) . .
N14 C14 C13 118(2) . .
C15 N15 Cu4 118(3) . .
N15 C15 C16 95(3) . .
N16 C16 C15 127(4) . .
C16 N16 Cu4 94(3) . .
C15' N15' Cu4 105(3) . .
N15' C15' C16' 105(4) . .
C15' C16' N16' 106(3) . .
C16' N16' Cu4 93(2) . .
C1 N1 Cu1 110.2(10) . .
C2 N2 Cu1 110.1(10) . .
C3 N3 Cu1 108.9(13) . .
C4 N4 C4' 28.5(18) . .
C4 N4 Cu1 110.8(17) . .
C4' N4 Cu1 113.3(16) . .
C5 N5 Cu2 108.4(10) . .
C6 N6 Cu2 107.5(10) . .
C7 N7 Cu2 110.5(10) . .
C8 N8 Cu2 105.7(8) . .
C9 N9 Cu3 106.6(9) . .
C10 N10 Cu3 110.4(8) . .
C11 N11 Cu3 105.8(8) . .
C12 N12 Cu3 107.1(8) . .
C13 N13 Cu4 110.5(15) . .
C14 N14 Cu4 102.7(16) . .

loop_
_geom_bond_atom_site_label_1
_geom_bond_atom_site_label_2
_geom_bond_distance
_geom_bond_site_symmetry_2
Cu1 N4 1.983(11) .
Cu1 N1 2.000(12) .
Cu1 N2 2.004(11) .
Cu1 N3 2.055(13) .
Cu1 O3 2.342(7) .
Cu2 N7 1.980(11) .
Cu2 N6 2.004(12) .
Cu2 N5 2.022(11) .
Cu2 N8 2.036(11) .
Cu2 O12 2.270(7) .
Cu3 N10 1.989(11) .
Cu3 N11 2.007(11) .
Cu3 N9 2.012(11) .
Cu3 N12 2.036(11) .
Cu3 O7 2.379(6) .
Cu4 N15 1.87(4) .
Cu4 N13 1.915(15) .
Cu4 N15' 2.03(2) .
Cu4 N14 2.07(2) .
Cu4 N16 2.26(4) .
Cu4 N16' 2.31(5) .
Nb1 O13 1.856(6) .
Nb1 O25 1.861(6) .
Nb1 O1 1.909(5) .
Nb1 O30 2.079(5) .
Nb1 O15 2.099(6) .
Nb1 O37 2.233(5) .
Nb1 Sb1 3.2918(9) .
Nb1 Nb2 3.3390(10) .
Nb2 O2 1.755(7) .
Nb2 O27 1.935(6) .
Nb2 O26 1.961(7) .
Nb2 O14 2.023(6) .
Nb2 O13 2.040(6) .
Nb2 O37 2.517(5) .
Nb3 O3 1.765(6) .
Nb3 O28 1.881(6) .
Nb3 O14 1.902(6) .
Nb3 O15 2.071(5) .
Nb3 O29 2.141(6) .
Nb3 O37 2.496(5) .
Nb3 Sb1 3.2857(9) .
Nb4 O4 1.751(7) .
Nb4 O26 1.901(7) .
Nb4 O16 1.918(6) .
Nb4 O33 2.110(6) .
Nb4 O18 2.118(7) .
Nb4 O38 2.398(6) .
Nb4 Sb2 3.2724(10) .
Nb4 Nb5 3.3297(11) .
Nb5 O5 1.744(6) .
Nb5 O16 1.953(7) .
Nb5 O17 1.956(6) .
Nb5 O25 2.026(6) .
Nb5 O31 2.039(6) .
Nb5 O38 2.414(6) .
Nb6 O6 1.779(6) .
Nb6 O36 1.903(7) .
Nb6 O17 1.922(6) .
Nb6 O18 2.093(7) .
Nb6 O34 2.107(6) .
Nb6 O38 2.433(5) .
Nb6 Sb2 3.2577(10) .
Nb7 O7 1.775(6) .
Nb7 O27 1.903(6) .
Nb7 O21 1.903(6) .
Nb7 O19 2.082(6) .
Nb7 O33 2.101(6) .
Nb7 O39 2.401(6) .
Nb7 Sb2 3.2930(10) .
Nb8 O8 1.764(6) .
Nb8 O20 1.898(6) .
Nb8 O35 1.907(6) .
Nb8 O19 2.083(6) .
Nb8 O34 2.148(6) .
Nb8 O39 2.475(5) .
Nb8 Sb2 3.2954(11) .
Nb9 O9 1.762(6) .
Nb9 O32 1.945(6) .
Nb9 O28 1.971(6) .
Nb9 O20 1.997(6) .
Nb9 O21 2.013(6) .
Nb9 O39 2.492(6) .
Nb10 O31 1.839(6) .
Nb10 O22 1.852(6) .
Nb10 O1 1.921(5) 2_657
Nb10 O23 2.095(6) .
Nb10 O30 2.111(5) .
Nb10 O40 2.211(5) .
Nb10 Sb1 3.2866(9) .
Nb10 Nb12 3.3351(10) .
Nb11 O11 1.739(6) .
Nb11 O32 1.898(6) .
Nb11 O24 1.921(6) .
Nb11 O23 2.066(5) .
Nb11 O29 2.130(6) .
Nb11 O40 2.541(6) .
Nb11 Sb1 3.2782(9) .
Nb12 O12 1.772(6) .
Nb12 O35 1.938(6) .
Nb12 O36 1.961(7) .
Nb12 O24 1.960(7) .
Nb12 O22 2.061(6) .
Nb12 O40 2.504(5) .
Sb1 O30 1.990(5) .
Sb1 O29 2.008(5) .
Sb1 O23 2.148(6) .
Sb1 O15 2.172(6) .
Sb2 O34 1.982(7) .
Sb2 O33 1.997(6) .
Sb2 O18 2.139(6) .
Sb2 O19 2.159(6) .
Si1 O39 1.635(5) .
Si1 O38 1.650(6) .
Si1 O37 1.652(6) .
Si1 O40 1.653(6) .
O1 Nb10 1.921(5) 2_657
C1 N1 1.47(2) .
C1 C2 1.52(3) .
C2 N2 1.45(2) .
C3 C4 1.40(5) .
C3 N3 1.43(3) .
C4 N4 1.48(4) .
C4' N4 1.55(4) .
C5 N5 1.462(17) .
C5 C6 1.48(2) .
C6 N6 1.505(19) .
C7 N7 1.450(16) .
C7 C8 1.52(2) .
C8 N8 1.449(16) .
C9 N9 1.417(19) .
C9 C10 1.50(2) .
C10 N10 1.49(2) .
C11 N11 1.450(17) .
C11 C12 1.48(2) .
C12 N12 1.46(2) .
C13 C14 1.45(3) .
C13 N13 1.48(3) .
C14 N14 1.417(17) .
N15 C15 1.54(4) .
C15 C16 1.58(5) .
C16 N16 1.29(4) .
N15' C15' 1.44(2) .
C15' C16' 1.493(19) .
C16' N16' 1.92(6) .
